data_1544231
loop_
_publ_author_name
'Gajda, Katarzyna'
'Dziuk, B\/la\.zej'
'Daszkiewicz, Zdzis\/law'
'Zarychta, Bartosz'

_publ_section_title
;
 <i>N</i>,<i>N</i>-Dicyclohexylnitramine
;
_journal_coeditor_code HB4079
_journal_issue 9
_journal_name_full IUCrData
_journal_page_first x161513
_journal_paper_doi 10.1107/S2414314616015133
_journal_volume 1
_journal_year 2016
_chemical_formula_iupac 'C12 H22 N2 O2'
_chemical_formula_moiety 'C12 H22 N2 O2'
_chemical_formula_sum 'C12 H22 N2 O2'
_chemical_formula_weight 226.31
_chemical_name_common
;
<i>N</i>,<i>N</i>-Dicyclohexylnitramine
;
_chemical_name_systematic
;
<i>N</i>-Cyclohexyl-<i>N</i>-nitrocyclohexanamine
;
_space_group_crystal_system monoclinic
_space_group_IT_number 14
_space_group_name_Hall '-P 2yn'
_space_group_name_H-M_alt 'P 1 21/n 1'
_symmetry_space_group_name_Hall '-P 2yn'
_symmetry_space_group_name_H-M 'P 1 21/n 1'
_atom_sites_solution_hydrogens geom
_audit_creation_method SHELXL-2014/7
_cell_angle_alpha 90
_cell_angle_beta 91.852(2)
_cell_angle_gamma 90
_cell_formula_units_Z 4
_cell_length_a 5.91360(10)
_cell_length_b 19.1658(4)
_cell_length_c 10.8946(2)
_cell_measurement_reflns_used 8287
_cell_measurement_temperature 100.00(10)
_cell_measurement_theta_max 25.987
_cell_measurement_theta_min 3.607
_cell_volume 1234.14(4)
_computing_cell_refinement
;
CrysAlisCCD (Oxford Diffraction, 2008)
;
_computing_data_collection
;
CrysAlisCCD (Oxford Diffraction, 2008)
;
_computing_data_reduction
;
CrysAlisCCD (Oxford Diffraction, 2008)
;
_computing_molecular_graphics
;
SHELXTL (Sheldrick, 2008)
;
_computing_publication_material
;
SHELXL2014 (Sheldrick, 2015)
;
_computing_structure_refinement
;
SHELXL2014 (Sheldrick, 2015)
;
_computing_structure_solution
;
SHELXS2014 (Sheldrick, 2008)
;
_diffrn_ambient_temperature 100.00(10)
_diffrn_detector_area_resol_mean '1024 x 1024 with blocks 2 x 2'
_diffrn_measured_fraction_theta_full 0.999
_diffrn_measured_fraction_theta_max 0.999
_diffrn_measurement_device_type 'Oxford Diffraction Xcalibur CCD'
_diffrn_measurement_method \w-scan
_diffrn_radiation_type MoK\a
_diffrn_radiation_wavelength 0.71073
_diffrn_reflns_av_R_equivalents 0.0219
_diffrn_reflns_limit_h_max 7
_diffrn_reflns_limit_h_min -7
_diffrn_reflns_limit_k_max 23
_diffrn_reflns_limit_k_min -23
_diffrn_reflns_limit_l_max 10
_diffrn_reflns_limit_l_min -13
_diffrn_reflns_number 8287
_diffrn_reflns_theta_full 25.242
_diffrn_reflns_theta_max 25.987
_diffrn_reflns_theta_min 3.607
_diffrn_standards_decay_% 0
_diffrn_standards_interval_count 0
_diffrn_standards_interval_time 0
_diffrn_standards_number 0
_exptl_absorpt_coefficient_mu 0.083
_exptl_absorpt_correction_type none
_exptl_crystal_colour colourless
_exptl_crystal_density_diffrn 1.218
_exptl_crystal_density_method 'not measured'
_exptl_crystal_description plate
_exptl_crystal_F_000 496
_exptl_crystal_size_max 0.04
_exptl_crystal_size_mid 0.035
_exptl_crystal_size_min 0.03
_refine_diff_density_max 0.177
_refine_diff_density_min -0.153
_refine_ls_extinction_method none
_refine_ls_goodness_of_fit_ref 1.073
_refine_ls_hydrogen_treatment constr
_refine_ls_matrix_type full
_refine_ls_number_parameters 145
_refine_ls_number_reflns 2425
_refine_ls_number_restraints 0
_refine_ls_restrained_S_all 1.073
_refine_ls_R_factor_all 0.0464
_refine_ls_R_factor_gt 0.0340
_refine_ls_shift/su_max 0.000
_refine_ls_shift/su_mean 0.000
_refine_ls_structure_factor_coef Fsqd
_refine_ls_weighting_details 'w=1/[\s^2^(Fo^2^)+(0.0401P)^2^+0.1204P] where P=(Fo^2^+2Fc^2^)/3'
_refine_ls_weighting_scheme calc
_refine_ls_wR_factor_gt 0.0808
_refine_ls_wR_factor_ref 0.0841
_reflns_number_gt 1892
_reflns_number_total 2425
_reflns_threshold_expression 'I > 2\s(I)'
_cod_data_source_file hb4079sup1.cif
_cod_data_source_block I
_cod_database_code 1544231
_shelx_space_group_comment
;
The symmetry employed for this shelxl refinement is uniquely defined
by the following loop, which should always be used as a source of
symmetry information in preference to the above space-group names.
They are only intended as comments.
;

loop_
_space_group_symop_operation_xyz
'x, y, z'
'-x+1/2, y+1/2, -z+1/2'
'-x, -y, -z'
'x-1/2, -y-1/2, z-1/2'

loop_
_atom_site_type_symbol
_atom_site_label
_atom_site_fract_x
_atom_site_fract_y
_atom_site_fract_z
_atom_site_U_iso_or_equiv
_atom_site_adp_type
_atom_site_calc_flag
_atom_site_occupancy
O O1 0.72029(16) 0.12483(4) 0.64176(8) 0.0372(2) Uani d 1
O O2 0.64140(15) 0.23560(5) 0.64377(8) 0.0380(2) Uani d 1
N N1 0.83491(16) 0.19259(5) 0.49004(9) 0.0257(2) Uani d 1
N N2 0.72928(17) 0.18401(5) 0.59711(9) 0.0269(2) Uani d 1
C C1 0.94810(19) 0.13124(6) 0.43775(10) 0.0229(3) Uani d 1
H H1A 0.8895 0.0901 0.4795 0.027 Uiso calc 1
C C2 0.8906(2) 0.12227(6) 0.30137(11) 0.0272(3) Uani d 1
H H2A 0.9519 0.1609 0.2556 0.033 Uiso calc 1
H H2B 0.7277 0.1218 0.2877 0.033 Uiso calc 1
C C3 0.9913(2) 0.05376(6) 0.25735(12) 0.0332(3) Uani d 1
H H3A 0.9191 0.0151 0.2982 0.040 Uiso calc 1
H H3B 0.9610 0.0489 0.1697 0.040 Uiso calc 1
C C4 1.2452(2) 0.05060(7) 0.28348(12) 0.0334(3) Uani d 1
H H4A 1.3010 0.0050 0.2606 0.040 Uiso calc 1
H H4B 1.3194 0.0852 0.2337 0.040 Uiso calc 1
C C5 1.3044(2) 0.06395(6) 0.41772(12) 0.0324(3) Uani d 1
H H5A 1.4677 0.0657 0.4293 0.039 Uiso calc 1
H H5B 1.2488 0.0257 0.4665 0.039 Uiso calc 1
C C6 1.20285(19) 0.13213(6) 0.46228(11) 0.0267(3) Uani d 1
H H6A 1.2356 0.1377 0.5495 0.032 Uiso calc 1
H H6B 1.2693 0.1711 0.4197 0.032 Uiso calc 1
C C7 0.87648(19) 0.26368(6) 0.44305(11) 0.0238(3) Uani d 1
H H7A 0.9683 0.2572 0.3706 0.029 Uiso calc 1
C C8 0.6611(2) 0.30047(6) 0.39599(12) 0.0295(3) Uani d 1
H H8A 0.5820 0.2711 0.3361 0.035 Uiso calc 1
H H8B 0.5617 0.3084 0.4637 0.035 Uiso calc 1
C C9 0.7201(2) 0.36990(6) 0.33712(12) 0.0316(3) Uani d 1
H H9A 0.8051 0.3614 0.2639 0.038 Uiso calc 1
H H9B 0.5817 0.3940 0.3125 0.038 Uiso calc 1
C C10 0.8586(2) 0.41578(6) 0.42459(12) 0.0325(3) Uani d 1
H H10A 0.7687 0.4280 0.4943 0.039 Uiso calc 1
H H10B 0.8988 0.4586 0.3831 0.039 Uiso calc 1
C C11 1.0727(2) 0.37853(6) 0.46953(12) 0.0319(3) Uani d 1
H H11A 1.1548 0.4081 0.5279 0.038 Uiso calc 1
H H11B 1.1691 0.3703 0.4006 0.038 Uiso calc 1
C C12 1.0191(2) 0.30900(6) 0.53055(11) 0.0281(3) Uani d 1
H H12A 1.1588 0.2850 0.5529 0.034 Uiso calc 1
H H12B 0.9374 0.3173 0.6049 0.034 Uiso calc 1

loop_
_atom_site_aniso_label
_atom_site_aniso_U_11
_atom_site_aniso_U_22
_atom_site_aniso_U_33
_atom_site_aniso_U_12
_atom_site_aniso_U_13
_atom_site_aniso_U_23
O1 0.0500(6) 0.0309(5) 0.0315(5) 0.0028(4) 0.0135(4) 0.0110(4)
O2 0.0488(6) 0.0336(5) 0.0326(5) 0.0083(4) 0.0195(4) -0.0017(4)
N1 0.0321(6) 0.0234(5) 0.0221(5) 0.0019(4) 0.0107(4) 0.0028(4)
N2 0.0291(5) 0.0294(6) 0.0224(5) 0.0017(4) 0.0055(4) 0.0030(4)
C1 0.0263(6) 0.0199(6) 0.0227(6) 0.0002(5) 0.0038(5) 0.0010(5)
C2 0.0249(6) 0.0288(7) 0.0277(6) -0.0029(5) -0.0031(5) -0.0019(5)
C3 0.0415(8) 0.0301(7) 0.0283(7) -0.0070(6) 0.0042(6) -0.0075(5)
C4 0.0401(7) 0.0249(7) 0.0359(7) 0.0043(6) 0.0120(6) -0.0001(5)
C5 0.0280(7) 0.0325(7) 0.0370(7) 0.0061(5) 0.0040(5) 0.0077(6)
C6 0.0277(7) 0.0289(6) 0.0232(6) 0.0001(5) -0.0034(5) 0.0019(5)
C7 0.0283(6) 0.0208(6) 0.0227(6) 0.0008(5) 0.0055(5) 0.0015(5)
C8 0.0273(6) 0.0295(7) 0.0315(7) 0.0001(5) -0.0007(5) 0.0029(5)
C9 0.0317(7) 0.0322(7) 0.0308(7) 0.0048(5) 0.0007(5) 0.0082(5)
C10 0.0393(7) 0.0235(6) 0.0351(7) 0.0029(6) 0.0065(6) 0.0018(5)
C11 0.0322(7) 0.0290(7) 0.0345(7) -0.0045(5) -0.0006(5) -0.0023(5)
C12 0.0308(6) 0.0260(6) 0.0274(6) 0.0037(5) -0.0016(5) -0.0014(5)

loop_
_atom_type_symbol
_atom_type_description
_atom_type_scat_dispersion_real
_atom_type_scat_dispersion_imag
_atom_type_scat_source
C C 0.0033 0.0016 'International Tables Vol C Tables 4.2.6.8 and 6.1.1.4'
H H 0.0000 0.0000 'International Tables Vol C Tables 4.2.6.8 and 6.1.1.4'
N N 0.0061 0.0033 'International Tables Vol C Tables 4.2.6.8 and 6.1.1.4'
O O 0.0106 0.0060 'International Tables Vol C Tables 4.2.6.8 and 6.1.1.4'

loop_
_geom_angle_atom_site_label_1
_geom_angle_atom_site_label_2
_geom_angle_atom_site_label_3
_geom_angle
N2 N1 C1 117.66(9)
N2 N1 C7 119.84(9)
C1 N1 C7 121.18(9)
O2 N2 O1 123.29(9)
O2 N2 N1 118.09(9)
O1 N2 N1 118.59(9)
N1 C1 C6 112.45(9)
N1 C1 C2 112.12(9)
C6 C1 C2 111.17(9)
N1 C1 H1A 106.9
C6 C1 H1A 106.9
C2 C1 H1A 106.9
C1 C2 C3 109.07(10)
C1 C2 H2A 109.9
C3 C2 H2A 109.9
C1 C2 H2B 109.9
C3 C2 H2B 109.9
H2A C2 H2B 108.3
C4 C3 C2 111.63(10)
C4 C3 H3A 109.3
C2 C3 H3A 109.3
C4 C3 H3B 109.3
C2 C3 H3B 109.3
H3A C3 H3B 108.0
C5 C4 C3 111.73(10)
C5 C4 H4A 109.3
C3 C4 H4A 109.3
C5 C4 H4B 109.3
C3 C4 H4B 109.3
H4A C4 H4B 107.9
C4 C5 C6 111.79(10)
C4 C5 H5A 109.3
C6 C5 H5A 109.3
C4 C5 H5B 109.3
C6 C5 H5B 109.3
H5A C5 H5B 107.9
C1 C6 C5 109.42(10)
C1 C6 H6A 109.8
C5 C6 H6A 109.8
C1 C6 H6B 109.8
C5 C6 H6B 109.8
H6A C6 H6B 108.2
N1 C7 C12 113.79(9)
N1 C7 C8 113.25(9)
C12 C7 C8 112.64(10)
N1 C7 H7A 105.4
C12 C7 H7A 105.4
C8 C7 H7A 105.4
C9 C8 C7 110.15(10)
C9 C8 H8A 109.6
C7 C8 H8A 109.6
C9 C8 H8B 109.6
C7 C8 H8B 109.6
H8A C8 H8B 108.1
C10 C9 C8 111.61(10)
C10 C9 H9A 109.3
C8 C9 H9A 109.3
C10 C9 H9B 109.3
C8 C9 H9B 109.3
H9A C9 H9B 108.0
C9 C10 C11 110.93(10)
C9 C10 H10A 109.5
C11 C10 H10A 109.5
C9 C10 H10B 109.5
C11 C10 H10B 109.5
H10A C10 H10B 108.0
C10 C11 C12 111.54(10)
C10 C11 H11A 109.3
C12 C11 H11A 109.3
C10 C11 H11B 109.3
C12 C11 H11B 109.3
H11A C11 H11B 108.0
C7 C12 C11 110.10(10)
C7 C12 H12A 109.6
C11 C12 H12A 109.6
C7 C12 H12B 109.6
C11 C12 H12B 109.6
H12A C12 H12B 108.2

loop_
_geom_bond_atom_site_label_1
_geom_bond_atom_site_label_2
_geom_bond_distance
O1 N2 1.2360(12)
O2 N2 1.2342(12)
N1 N2 1.3509(13)
N1 C1 1.4764(14)
N1 C7 1.4789(14)
C1 C6 1.5216(16)
C1 C2 1.5231(16)
C1 H1A 0.9800
C2 C3 1.5255(17)
C2 H2A 0.9700
C2 H2B 0.9700
C3 C4 1.5202(18)
C3 H3A 0.9700
C3 H3B 0.9700
C4 C5 1.5145(18)
C4 H4A 0.9700
C4 H4B 0.9700
C5 C6 1.5240(16)
C5 H5A 0.9700
C5 H5B 0.9700
C6 H6A 0.9700
C6 H6B 0.9700
C7 C12 1.5238(16)
C7 C8 1.5297(16)
C7 H7A 0.9800
C8 C9 1.5225(16)
C8 H8A 0.9700
C8 H8B 0.9700
C9 C10 1.5172(18)
C9 H9A 0.9700
C9 H9B 0.9700
C10 C11 1.5206(18)
C10 H10A 0.9700
C10 H10B 0.9700
C11 C12 1.5271(17)
C11 H11A 0.9700
C11 H11B 0.9700
C12 H12A 0.9700
C12 H12B 0.9700

loop_
_geom_hbond_atom_site_label_D
_geom_hbond_atom_site_label_H
_geom_hbond_atom_site_label_A
_geom_hbond_site_symmetry_A
_geom_hbond_distance_DH
_geom_hbond_distance_HA
_geom_hbond_distance_DA
_geom_hbond_angle_DHA
C2 H2A O2 4_665 0.97 2.60 3.5684(14) 176

loop_
_geom_torsion_atom_site_label_1
_geom_torsion_atom_site_label_2
_geom_torsion_atom_site_label_3
_geom_torsion_atom_site_label_4
_geom_torsion
C1 N1 N2 O2 177.38(10)
C7 N1 N2 O2 10.30(16)
C1 N1 N2 O1 -4.46(15)
C7 N1 N2 O1 -171.54(10)
N2 N1 C1 C6 -100.93(12)
C7 N1 C1 C6 65.97(13)
N2 N1 C1 C2 132.93(11)
C7 N1 C1 C2 -60.17(13)
N1 C1 C2 C3 -173.68(9)
C6 C1 C2 C3 59.49(12)
C1 C2 C3 C4 -56.37(13)
C2 C3 C4 C5 54.20(14)
C3 C4 C5 C6 -53.84(14)
N1 C1 C6 C5 174.10(9)
C2 C1 C6 C5 -59.24(12)
C4 C5 C6 C1 55.84(13)
N2 N1 C7 C12 58.93(14)
C1 N1 C7 C12 -107.69(12)
N2 N1 C7 C8 -71.41(13)
C1 N1 C7 C8 121.98(11)
N1 C7 C8 C9 -174.08(9)
C12 C7 C8 C9 55.01(13)
C7 C8 C9 C10 -55.28(13)
C8 C9 C10 C11 56.61(14)
C9 C10 C11 C12 -56.53(14)
N1 C7 C12 C11 174.42(9)
C8 C7 C12 C11 -54.94(13)
C10 C11 C12 C7 55.23(13)

_cod_database_fobs_code 1544231
